data_7031152
loop_
_publ_author_name
'Burling, Suzanne'
'Field, Leslie D.'
'Messerle, Barbara A.'
'Vuong, Khuong Q.'
'Turner, Peter'

_publ_section_title
;
 Rhodium(i) and iridium(i) complexes with bidentate N,N and P,N ligands as
 catalysts for the hydrothiolation of alkynesBased on the presentation
 given at Dalton Discussion No. 6, 9?11th September 2003, University of
 York, UK.Electronic supplementary information (ESI) available: Listing of
 1H NMR data for the alkenyl protons of alkenyl sulfides. See
 http://www.rsc.org/suppdata/dt/b3/b303774f/
;
_journal_issue 21
_journal_name_full 'Dalton Transactions'
_journal_page_first 4181
_journal_paper_doi 10.1039/b303774f
_journal_year 2003
_chemical_formula_sum 'C18 H17 Cl N2 O P Rh'
_chemical_formula_weight 446.67
_chemical_name_systematic
; 
? 
;
_space_group_IT_number 14
_symmetry_cell_setting monoclinic
_symmetry_Int_Tables_number 14
_symmetry_space_group_name_Hall '-P 2ybc'
_symmetry_space_group_name_H-M 'P 1 21/c 1'
_atom_sites_solution_hydrogens geom
_atom_sites_solution_primary direct
_atom_sites_solution_secondary difmap
_audit_creation_method SHELXL-97
_cell_angle_alpha 90.00
_cell_angle_beta 97.498(4)
_cell_angle_gamma 90.00
_cell_formula_units_Z 4
_cell_length_a 11.908(3)
_cell_length_b 13.063(3)
_cell_length_c 12.087(3)
_cell_measurement_reflns_used 884
_cell_measurement_temperature 294(2)
_cell_measurement_theta_max 24.406
_cell_measurement_theta_min 2.306
_cell_volume 1864.1(8)
_computing_cell_refinement 'SAINT (Bruker,1995)'
_computing_data_collection 'SMART (Bruker,1995)'
_computing_data_reduction 'SAINT and XPREP (Bruker 1995)'
_computing_molecular_graphics
;
teXsan for Windows (MSC, 1997) 
xtal 3.6 (Hall,du Boulay, D.J. & Olthof-Hazekamp, R. 1999)
ORTEPII  (Johnson,C.K., 1976). 
WinGX (Farrugia, 1999)
;
_computing_structure_refinement 'SHELXL-97 (Sheldrick, 1997)'
_computing_structure_solution 'SIR97 (Altomare, et. al. 1997)'
_diffrn_ambient_temperature 294(2)
_diffrn_crystal_treatment
;
attached with Exxon Paratone N, to a short length 
of fibre supported on a thin piece of copper wire 
inserted in a copper mounting pin.  The crystal was 
quenched in a cold nitrogen gas stream from an 
Oxford Cryosystems Cryostream. 
;
_diffrn_measured_fraction_theta_full 0.973
_diffrn_measured_fraction_theta_max 0.973
_diffrn_measurement_device_type 'Bruker SMART 1000 CCD'
_diffrn_measurement_method \w
_diffrn_radiation_monochromator graphite
_diffrn_radiation_source 'sealed tube'
_diffrn_radiation_type MoK\a
_diffrn_radiation_wavelength 0.71073
_diffrn_reflns_av_R_equivalents 0.0432
_diffrn_reflns_av_sigmaI/netI 0.0440
_diffrn_reflns_limit_h_max 15
_diffrn_reflns_limit_h_min -15
_diffrn_reflns_limit_k_max 17
_diffrn_reflns_limit_k_min -17
_diffrn_reflns_limit_l_max 16
_diffrn_reflns_limit_l_min -16
_diffrn_reflns_number 18974
_diffrn_reflns_theta_full 28.32
_diffrn_reflns_theta_max 28.32
_diffrn_reflns_theta_min 1.72
_diffrn_standards_decay_% 0.01
_diffrn_standards_number 126
_exptl_absorpt_coefficient_mu 1.152
_exptl_absorpt_correction_T_max 0.964
_exptl_absorpt_correction_T_min 0.760
_exptl_absorpt_correction_type gaussian
_exptl_absorpt_process_details
;
Gaussian (Coppens et al., 1965) 
XPREP  (Bruker, 1995)
;
_exptl_crystal_colour yellow
_exptl_crystal_density_diffrn 1.591
_exptl_crystal_density_method 'not measured'
_exptl_crystal_description blade
_exptl_crystal_F_000 896
_exptl_crystal_size_max 0.442
_exptl_crystal_size_mid 0.045
_exptl_crystal_size_min 0.032
_refine_diff_density_max 0.535
_refine_diff_density_min -0.394
_refine_diff_density_rms 0.062
_refine_ls_extinction_method none
_refine_ls_goodness_of_fit_ref 1.064
_refine_ls_hydrogen_treatment mixed
_refine_ls_matrix_type full
_refine_ls_number_parameters 217
_refine_ls_number_reflns 4519
_refine_ls_number_restraints 0
_refine_ls_restrained_S_all 1.064
_refine_ls_R_factor_all 0.0502
_refine_ls_R_factor_gt 0.0263
_refine_ls_shift/su_max 0.002
_refine_ls_shift/su_mean 0.000
_refine_ls_structure_factor_coef Fsqd
_refine_ls_weighting_details 'calc w=1/[\s^2^(Fo^2^)+(0.01P)^2^] where P=(Fo^2^+2Fc^2^)/3'
_refine_ls_weighting_scheme calc
_refine_ls_wR_factor_gt 0.0406
_refine_ls_wR_factor_ref 0.0436
_reflns_number_gt 3157
_reflns_number_total 4519
_reflns_threshold_expression >2sigma(I)
_cod_data_source_file b303774f.txt
_cod_data_source_block bam9
_cod_original_cell_volume 1864.2(8)
_cod_original_sg_symbol_H-M 'P 21/c     '
_cod_database_code 7031152

loop_
_symmetry_equiv_pos_as_xyz
'x, y, z'
'-x, y+1/2, -z+1/2'
'-x, -y, -z'
'x, -y-1/2, z-1/2'

loop_
_atom_site_label
_atom_site_type_symbol
_atom_site_fract_x
_atom_site_fract_y
_atom_site_fract_z
_atom_site_U_iso_or_equiv
_atom_site_adp_type
_atom_site_occupancy
_atom_site_symmetry_multiplicity
_atom_site_calc_flag
_atom_site_refinement_flags
Rh1 Rh 0.199054(15) 0.579097(14) 0.260579(14) 0.03410(6) Uani 1 1 d .
Cl1 Cl 0.16045(5) 0.49050(5) 0.08647(5) 0.05000(17) Uani 1 1 d .
P1 P 0.24432(5) 0.65865(5) 0.42207(5) 0.03766(15) Uani 1 1 d .
O1 O 0.37131(17) 0.42323(16) 0.33370(17) 0.0883(7) Uani 1 1 d .
N1 N 0.06168(15) 0.67959(14) 0.21047(14) 0.0363(4) Uani 1 1 d .
N2 N 0.03668(17) 0.77142(15) 0.25418(16) 0.0467(5) Uani 1 1 d .
C1 C 0.3063(2) 0.4855(2) 0.3048(2) 0.0504(7) Uani 1 1 d .
C2 C -0.02500(19) 0.66103(18) 0.13107(18) 0.0424(6) Uani 1 1 d .
H2 H -0.0317 0.6025 0.0869 0.051 Uiso 1 1 calc R
C3 C -0.1031(2) 0.7391(2) 0.1228(2) 0.0545(7) Uani 1 1 d .
H3 H -0.1699 0.7438 0.0739 0.065 Uiso 1 1 calc R
C4 C -0.0612(2) 0.8081(2) 0.2019(2) 0.0606(8) Uani 1 1 d .
H4 H -0.0947 0.8699 0.2170 0.073 Uiso 1 1 calc R
C5 C 0.1098(2) 0.82166(19) 0.3444(2) 0.0570(7) Uani 1 1 d .
H5A H 0.0725 0.8829 0.3666 0.068 Uiso 1 1 calc R
H5B H 0.1796 0.8424 0.3174 0.068 Uiso 1 1 calc R
C6 C 0.1378(2) 0.75264(18) 0.44534(19) 0.0516(7) Uani 1 1 d .
H6A H 0.0697 0.7178 0.4608 0.062 Uiso 1 1 calc R
H6B H 0.1653 0.7939 0.5099 0.062 Uiso 1 1 calc R
C7 C 0.37538(19) 0.73183(17) 0.43700(18) 0.0402(6) Uani 1 1 d .
C8 C 0.4567(2) 0.7115(2) 0.3685(2) 0.0629(8) Uani 1 1 d .
H8 H 0.4440 0.6607 0.3144 0.076 Uiso 1 1 calc R
C9 C 0.5574(2) 0.7664(2) 0.3798(3) 0.0812(10) Uani 1 1 d .
H9 H 0.6116 0.7519 0.3332 0.097 Uiso 1 1 calc R
C10 C 0.5775(3) 0.8408(2) 0.4581(3) 0.0790(10) Uani 1 1 d .
H10 H 0.6456 0.8766 0.4659 0.095 Uiso 1 1 calc R
C11 C 0.4973(3) 0.8627(2) 0.5250(3) 0.0814(10) Uani 1 1 d .
H11 H 0.5104 0.9144 0.5780 0.098 Uiso 1 1 calc R
C12 C 0.3968(2) 0.8088(2) 0.5150(2) 0.0597(7) Uani 1 1 d .
H12 H 0.3429 0.8247 0.5615 0.072 Uiso 1 1 calc R
C13 C 0.2542(2) 0.57885(18) 0.54654(18) 0.0427(6) Uani 1 1 d .
C14 C 0.3414(2) 0.5837(2) 0.6322(2) 0.0603(7) Uani 1 1 d .
H14 H 0.4008 0.6289 0.6273 0.072 Uiso 1 1 calc R
C15 C 0.3429(3) 0.5231(2) 0.7255(2) 0.0757(9) Uani 1 1 d .
H15 H 0.4023 0.5285 0.7833 0.091 Uiso 1 1 calc R
C16 C 0.2575(3) 0.4549(2) 0.7334(2) 0.0747(9) Uani 1 1 d .
H16 H 0.2591 0.4132 0.7959 0.090 Uiso 1 1 calc R
C17 C 0.1709(3) 0.4485(3) 0.6500(3) 0.0975(12) Uani 1 1 d .
H17 H 0.1119 0.4029 0.6554 0.117 Uiso 1 1 calc R
C18 C 0.1697(3) 0.5096(3) 0.5566(2) 0.0847(11) Uani 1 1 d .
H18 H 0.1101 0.5036 0.4991 0.102 Uiso 1 1 calc R

loop_
_atom_site_aniso_label
_atom_site_aniso_U_11
_atom_site_aniso_U_22
_atom_site_aniso_U_33
_atom_site_aniso_U_23
_atom_site_aniso_U_13
_atom_site_aniso_U_12
Rh1 0.03247(10) 0.03727(10) 0.03233(9) -0.00492(9) 0.00339(7) -0.00214(10)
Cl1 0.0560(4) 0.0525(4) 0.0393(3) -0.0145(3) -0.0022(3) 0.0060(3)
P1 0.0343(4) 0.0448(4) 0.0340(3) -0.0071(3) 0.0048(3) -0.0068(3)
O1 0.0737(15) 0.0829(15) 0.1008(16) -0.0114(13) -0.0166(13) 0.0365(13)
N1 0.0386(12) 0.0361(11) 0.0346(10) -0.0023(9) 0.0058(9) 0.0002(9)
N2 0.0413(13) 0.0430(13) 0.0545(13) -0.0078(10) 0.0016(11) 0.0051(10)
C1 0.0478(17) 0.0555(18) 0.0457(15) -0.0125(13) -0.0017(13) 0.0023(14)
C2 0.0421(15) 0.0501(16) 0.0343(13) -0.0002(12) 0.0023(11) -0.0023(13)
C3 0.0411(16) 0.0650(19) 0.0549(16) 0.0037(15) -0.0033(13) 0.0052(15)
C4 0.0491(18) 0.0548(18) 0.076(2) 0.0007(16) 0.0020(16) 0.0178(15)
C5 0.0521(17) 0.0432(16) 0.0735(19) -0.0216(15) -0.0006(15) 0.0036(14)
C6 0.0432(15) 0.0624(18) 0.0495(15) -0.0246(14) 0.0072(13) -0.0018(13)
C7 0.0369(14) 0.0439(15) 0.0382(13) -0.0001(12) -0.0012(11) -0.0071(12)
C8 0.0476(18) 0.069(2) 0.0742(19) -0.0135(16) 0.0162(16) -0.0179(15)
C9 0.052(2) 0.089(3) 0.106(3) 0.002(2) 0.0229(19) -0.0201(19)
C10 0.053(2) 0.077(2) 0.101(3) 0.020(2) -0.013(2) -0.0308(19)
C11 0.083(3) 0.069(2) 0.085(2) -0.0058(19) -0.014(2) -0.038(2)
C12 0.0577(19) 0.0608(18) 0.0593(17) -0.0122(15) 0.0026(15) -0.0171(15)
C13 0.0438(15) 0.0490(15) 0.0361(12) -0.0051(12) 0.0075(11) -0.0114(13)
C14 0.0497(17) 0.0657(19) 0.0623(17) 0.0165(16) -0.0047(14) -0.0105(15)
C15 0.070(2) 0.086(2) 0.066(2) 0.0262(18) -0.0127(17) -0.0065(19)
C16 0.088(3) 0.079(2) 0.0578(19) 0.0194(16) 0.0103(19) -0.0129(19)
C17 0.102(3) 0.126(3) 0.063(2) 0.025(2) 0.001(2) -0.069(2)
C18 0.078(2) 0.122(3) 0.0487(17) 0.0164(18) -0.0110(16) -0.055(2)

loop_
_atom_type_symbol
_atom_type_description
_atom_type_scat_dispersion_real
_atom_type_scat_dispersion_imag
_atom_type_scat_source
C C 0.0033 0.0016 'International Tables Vol C Tables 4.2.6.8 and 6.1.1.4'
H H 0.0000 0.0000 'International Tables Vol C Tables 4.2.6.8 and 6.1.1.4'
Cl Cl 0.1484 0.1585 'International Tables Vol C Tables 4.2.6.8 and 6.1.1.4'
N N 0.0061 0.0033 'International Tables Vol C Tables 4.2.6.8 and 6.1.1.4'
O O 0.0106 0.0060 'International Tables Vol C Tables 4.2.6.8 and 6.1.1.4'
P P 0.1023 0.0942 'International Tables Vol C Tables 4.2.6.8 and 6.1.1.4'
Rh Rh -1.1178 0.9187 'International Tables Vol C Tables 4.2.6.8 and 6.1.1.4'

loop_
_geom_angle_atom_site_label_1
_geom_angle_atom_site_label_2
_geom_angle_atom_site_label_3
_geom_angle
C1 Rh1 N1 174.93(10)
C1 Rh1 P1 88.59(8)
N1 Rh1 P1 92.93(5)
C1 Rh1 Cl1 88.86(8)
N1 Rh1 Cl1 89.76(5)
P1 Rh1 Cl1 176.96(2)
C6 P1 C7 103.72(11)
C6 P1 C13 103.33(11)
C7 P1 C13 104.87(10)
C6 P1 Rh1 111.08(8)
C7 P1 Rh1 116.17(8)
C13 P1 Rh1 116.20(8)
C2 N1 N2 104.56(18)
C2 N1 Rh1 125.92(16)
N2 N1 Rh1 129.38(14)
C4 N2 N1 110.7(2)
C4 N2 C5 126.1(2)
N1 N2 C5 123.20(19)
O1 C1 Rh1 177.4(3)
N1 C2 C3 111.6(2)
N1 C2 H2 124.2
C3 C2 H2 124.2
C4 C3 C2 105.0(2)
C4 C3 H3 127.5
C2 C3 H3 127.5
N2 C4 C3 108.2(2)
N2 C4 H4 125.9
C3 C4 H4 125.9
N2 C5 C6 112.4(2)
N2 C5 H5A 109.1
C6 C5 H5A 109.1
N2 C5 H5B 109.1
C6 C5 H5B 109.1
H5A C5 H5B 107.9
C5 C6 P1 111.23(16)
C5 C6 H6A 109.4
P1 C6 H6A 109.4
C5 C6 H6B 109.4
P1 C6 H6B 109.4
H6A C6 H6B 108.0
C8 C7 C12 117.9(2)
C8 C7 P1 119.99(18)
C12 C7 P1 122.07(19)
C7 C8 C9 120.4(3)
C7 C8 H8 119.8
C9 C8 H8 119.8
C10 C9 C8 120.7(3)
C10 C9 H9 119.7
C8 C9 H9 119.7
C9 C10 C11 119.5(3)
C9 C10 H10 120.3
C11 C10 H10 120.3
C10 C11 C12 120.6(3)
C10 C11 H11 119.7
C12 C11 H11 119.7
C11 C12 C7 120.8(3)
C11 C12 H12 119.6
C7 C12 H12 119.6
C14 C13 C18 117.2(2)
C14 C13 P1 124.02(19)
C18 C13 P1 118.8(2)
C13 C14 C15 121.4(3)
C13 C14 H14 119.3
C15 C14 H14 119.3
C16 C15 C14 120.2(3)
C16 C15 H15 119.9
C14 C15 H15 119.9
C17 C16 C15 119.5(3)
C17 C16 H16 120.2
C15 C16 H16 120.2
C16 C17 C18 120.1(3)
C16 C17 H17 120.0
C18 C17 H17 120.0
C13 C18 C17 121.6(3)
C13 C18 H18 119.2
C17 C18 H18 119.2

loop_
_geom_bond_atom_site_label_1
_geom_bond_atom_site_label_2
_geom_bond_distance
Rh1 C1 1.798(3)
Rh1 N1 2.1231(18)
Rh1 P1 2.2149(7)
Rh1 Cl1 2.3932(7)
P1 C6 1.813(2)
P1 C7 1.819(2)
P1 C13 1.821(2)
O1 C1 1.146(3)
N1 C2 1.337(2)
N1 N2 1.359(2)
N2 C4 1.340(3)
N2 C5 1.460(3)
C2 C3 1.375(3)
C2 H2 0.9300
C3 C4 1.359(3)
C3 H3 0.9300
C4 H4 0.9300
C5 C6 1.519(3)
C5 H5A 0.9700
C5 H5B 0.9700
C6 H6A 0.9700
C6 H6B 0.9700
C7 C8 1.379(3)
C7 C12 1.380(3)
C8 C9 1.388(3)
C8 H8 0.9300
C9 C10 1.356(4)
C9 H9 0.9300
C10 C11 1.360(4)
C10 H10 0.9300
C11 C12 1.380(3)
C11 H11 0.9300
C12 H12 0.9300
C13 C14 1.369(3)
C13 C18 1.370(3)
C14 C15 1.376(3)
C14 H14 0.9300
C15 C16 1.364(4)
C15 H15 0.9300
C16 C17 1.347(4)
C16 H16 0.9300
C17 C18 1.381(4)
C17 H17 0.9300
C18 H18 0.9300

loop_
_geom_torsion_atom_site_label_1
_geom_torsion_atom_site_label_2
_geom_torsion_atom_site_label_3
_geom_torsion_atom_site_label_4
_geom_torsion
C1 Rh1 P1 C6 -166.51(12)
N1 Rh1 P1 C6 8.65(10)
Cl1 Rh1 P1 C6 160.7(4)
C1 Rh1 P1 C7 75.29(12)
N1 Rh1 P1 C7 -109.55(10)
Cl1 Rh1 P1 C7 42.5(5)
C1 Rh1 P1 C13 -48.79(12)
N1 Rh1 P1 C13 126.36(10)
Cl1 Rh1 P1 C13 -81.6(5)
C1 Rh1 N1 C2 -53.6(10)
P1 Rh1 N1 C2 -160.89(17)
Cl1 Rh1 N1 C2 20.54(17)
C1 Rh1 N1 N2 121.4(10)
P1 Rh1 N1 N2 14.15(17)
Cl1 Rh1 N1 N2 -164.42(17)
C2 N1 N2 C4 -0.9(2)
Rh1 N1 N2 C4 -176.72(16)
C2 N1 N2 C5 -179.8(2)
Rh1 N1 N2 C5 4.4(3)
N1 Rh1 C1 O1 -2(6)
P1 Rh1 C1 O1 105(5)
Cl1 Rh1 C1 O1 -76(5)
N2 N1 C2 C3 0.7(2)
Rh1 N1 C2 C3 176.72(15)
N1 C2 C3 C4 -0.3(3)
N1 N2 C4 C3 0.7(3)
C5 N2 C4 C3 179.6(2)
C2 C3 C4 N2 -0.3(3)
C4 N2 C5 C6 127.4(3)
N1 N2 C5 C6 -53.9(3)
N2 C5 C6 P1 76.8(2)
C7 P1 C6 C5 75.78(18)
C13 P1 C6 C5 -174.99(17)
Rh1 P1 C6 C5 -49.72(18)
C6 P1 C7 C8 -142.2(2)
C13 P1 C7 C8 109.7(2)
Rh1 P1 C7 C8 -20.0(2)
C6 P1 C7 C12 37.3(2)
C13 P1 C7 C12 -70.8(2)
Rh1 P1 C7 C12 159.50(18)
C12 C7 C8 C9 1.0(4)
P1 C7 C8 C9 -179.5(2)
C7 C8 C9 C10 -0.1(5)
C8 C9 C10 C11 -0.9(5)
C9 C10 C11 C12 1.0(5)
C10 C11 C12 C7 -0.1(5)
C8 C7 C12 C11 -0.9(4)
P1 C7 C12 C11 179.6(2)
C6 P1 C13 C14 -104.3(2)
C7 P1 C13 C14 4.1(2)
Rh1 P1 C13 C14 133.8(2)
C6 P1 C13 C18 75.4(2)
C7 P1 C13 C18 -176.2(2)
Rh1 P1 C13 C18 -46.5(2)
C18 C13 C14 C15 -1.3(4)
P1 C13 C14 C15 178.4(2)
C13 C14 C15 C16 1.2(5)
C14 C15 C16 C17 -1.0(5)
C15 C16 C17 C18 0.9(5)
C14 C13 C18 C17 1.2(5)
P1 C13 C18 C17 -178.5(3)
C16 C17 C18 C13 -1.1(6)
